data_7040623
loop_
_publ_author_name
'Liu, Jiancai'
'Yu, Jing'
'Han, Qing'
'Wen, Yue'
'Chen, Lijuan'
'Zhao, Junwei'

_publ_section_title
;
 First quadruple-glycine bridging mono-lanthanide-substituted
 borotungstate hybrids.
;
_journal_issue 41
_journal_name_full 'Dalton transactions (Cambridge, England : 2003)'
_journal_page_first 16471
_journal_page_last 16484
_journal_paper_doi 10.1039/c6dt03148j
_journal_volume 45
_journal_year 2016
_chemical_formula_moiety '0.5(C16 H40 B4 Ce4 K8 N8 Na8 O200 W44), 9(O)'
_chemical_formula_sum 'C8 H70 B2 Ce2 K4 N4 Na4 O109 W22'
_chemical_formula_weight 6561.60
_chemical_name_systematic
;
 ? 
;
_space_group_crystal_system monoclinic
_space_group_IT_number 14
_space_group_name_Hall '-P 2ybc'
_space_group_name_H-M_alt 'P 1 21/c 1'
_symmetry_space_group_name_Hall '-P 2ybc'
_symmetry_space_group_name_H-M 'P 1 21/c 1'
_atom_sites_solution_hydrogens geom
_atom_sites_solution_primary direct
_atom_sites_solution_secondary difmap
_audit_creation_date 2016-08-24
_audit_creation_method
;
Olex2 1.2
(compiled 2016.02.19 svn.r3266 for OlexSys, GUI svn.r5155)
;
_audit_update_record
;
2016-09-05 deposited with the CCDC.
2016-09-13 downloaded from the CCDC.
;
_cell_angle_alpha 90.00
_cell_angle_beta 91.787(3)
_cell_angle_gamma 90.00
_cell_formula_units_Z 2
_cell_length_a 11.783(2)
_cell_length_b 21.459(4)
_cell_length_c 21.350(4)
_cell_measurement_reflns_used 4271
_cell_measurement_temperature 296(2)
_cell_measurement_theta_max 27.796
_cell_measurement_theta_min 2.215
_cell_volume 5395.8(17)
_computing_cell_refinement 'Bruker XSCANS'
_computing_data_collection 'Bruker XSCANS'
_computing_data_reduction 'Bruker SHELXTL'
_computing_molecular_graphics 'Olex2 (Dolomanov et al., 2009)'
_computing_publication_material 'Olex2 (Dolomanov et al., 2009)'
_computing_structure_refinement 'XH (Sheldrick, 2008)'
_computing_structure_solution 'SIR2004 (Burla et al., 2007)'
_diffrn_ambient_temperature 296.15
_diffrn_detector_area_resol_mean none
_diffrn_measured_fraction_theta_full 0.972
_diffrn_measured_fraction_theta_max 0.972
_diffrn_measurement_device_type 'Bruker P4'
_diffrn_measurement_method '\w scans'
_diffrn_radiation_monochromator graphite
_diffrn_radiation_type MoK\a
_diffrn_radiation_wavelength 0.71073
_diffrn_reflns_av_R_equivalents 0.0885
_diffrn_reflns_av_unetI/netI 0.1003
_diffrn_reflns_limit_h_max 13
_diffrn_reflns_limit_h_min -13
_diffrn_reflns_limit_k_max 25
_diffrn_reflns_limit_k_min -19
_diffrn_reflns_limit_l_max 24
_diffrn_reflns_limit_l_min -25
_diffrn_reflns_number 26214
_diffrn_reflns_theta_full 25.00
_diffrn_reflns_theta_max 25.00
_diffrn_reflns_theta_min 1.97
_diffrn_source 'fine-focus sealed tube'
_diffrn_standards_decay_% none
_diffrn_standards_interval_count none
_diffrn_standards_interval_time none
_diffrn_standards_number 26214
_exptl_absorpt_coefficient_mu 24.457
_exptl_absorpt_correction_T_max 0.7457
_exptl_absorpt_correction_T_min 0.3991
_exptl_absorpt_correction_type multi-scan
_exptl_absorpt_process_details
;
SADABS-2008/1 (Bruker,2008) was used for absorption correction.
wR2(int) was 0.1315 before and 0.0786 after correction.
The Ratio of minimum to maximum transmission is 0.5352.
The \l/2 correction factor is 0.0015.
;
_exptl_crystal_colour Yellow
_exptl_crystal_density_diffrn 4.039
_exptl_crystal_density_method 'not measured'
_exptl_crystal_description Needle
_exptl_crystal_F_000 5784
_exptl_crystal_size_max 0.35
_exptl_crystal_size_mid 0.17
_exptl_crystal_size_min 0.14
_refine_diff_density_max 4.140
_refine_diff_density_min -3.155
_refine_diff_density_rms 0.513
_refine_ls_extinction_coef 0.000054(14)
_refine_ls_extinction_expression Fc^*^=kFc[1+0.001xFc^2^\l^3^/sin(2\q)]^-1/4^
_refine_ls_extinction_method SHELXL
_refine_ls_goodness_of_fit_ref 1.020
_refine_ls_hydrogen_treatment constr
_refine_ls_matrix_type full
_refine_ls_number_parameters 674
_refine_ls_number_reflns 9217
_refine_ls_number_restraints 180
_refine_ls_restrained_S_all 1.013
_refine_ls_R_factor_all 0.0886
_refine_ls_R_factor_gt 0.0579
_refine_ls_shift/su_max 0.002
_refine_ls_shift/su_mean 0.000
_refine_ls_structure_factor_coef Fsqd
_refine_ls_weighting_details 'calc w=1/[\s^2^(Fo^2^)+(0.0614P)^2^+0.0000P] where P=(Fo^2^+2Fc^2^)/3'
_refine_ls_weighting_scheme calc
_refine_ls_wR_factor_gt 0.1310
_refine_ls_wR_factor_ref 0.1417
_reflns_number_gt 6502
_reflns_number_total 9217
_reflns_threshold_expression >2sigma(I)
_cod_data_source_file c6dt03148j2.cif
_cod_data_source_block 1
_cod_depositor_comments 'Adding full bibliography for 7040623--7040628.cif.'
_cod_original_cell_volume 5395.9(17)
_cod_database_code 7040623
_olex2_refinement_description
;
1. Fixed Uiso
 At 1.2 times of:
  All C(H,H) groups
 At 1.5 times of:
  All N(H,H,H) groups
2. Uiso/Uaniso restraints and constraints
Uanis(O6) \\sim Ueq, Uanis(O23) \\sim Ueq, Uanis(O28) \\sim Ueq, Uanis(O33)
\\sim Ueq, Uanis(O38) \\sim Ueq, Uanis(O42) \\sim Ueq, Uanis(C2) \\sim Ueq,
Uanis(O41) \\sim Ueq, Uanis(O1) \\sim Ueq, Uanis(O39) \\sim Ueq, Uanis(O1W)
\\sim Ueq, Uanis(O21) \\sim Ueq, Uanis(O17) \\sim Ueq: with sigma of 0.01 and
sigma for terminal atoms of 0.02
Uanis(O4) \\sim Ueq, Uanis(O9) \\sim Ueq, Uanis(O43) \\sim Ueq, Uanis(C3) \\sim
Ueq, Uanis(O36) \\sim Ueq, Uanis(O25) \\sim Ueq, Uanis(O13) \\sim Ueq,
Uanis(O10W) \\sim Ueq, Uanis(O15) \\sim Ueq, Uanis(O8) \\sim Ueq, Uanis(O7)
\\sim Ueq: with sigma of 0.01 and sigma for terminal atoms of 0.02
Uanis(O14) \\sim Ueq, Uanis(B1) \\sim Ueq, Uanis(O10) \\sim Ueq, Uanis(O24)
\\sim Ueq, Uanis(O28) \\sim Ueq, Uanis(O34) \\sim Ueq: with sigma of 0.001 and
sigma for terminal atoms of 0.002
3. Others
 Fixed Sof: O8W(0.5) O11W(0.5) O12W(0.5) O13W(0.5) O14W(0.5)
 Fixed Uiso: O12W(0.08772) O13W(0.08186) O14W(0.08676)
4.a Secondary CH2 refined with riding coordinates:
 C1(H1A,H1B), C4(H4A,H4B)
4.b Me refined with riding coordinates:
 N1(H1C,H1D,H1E), N2(H2A,H2B,H2C)
;
_olex2_submission_special_instructions 'No special instructions were received'

loop_
_space_group_symop_id
_space_group_symop_operation_xyz
1 'x, y, z'
2 '-x, y+1/2, -z+1/2'
3 '-x, -y, -z'
4 'x, -y-1/2, z-1/2'

loop_
_atom_site_label
_atom_site_type_symbol
_atom_site_fract_x
_atom_site_fract_y
_atom_site_fract_z
_atom_site_U_iso_or_equiv
_atom_site_adp_type
_atom_site_occupancy
_atom_site_calc_flag
_atom_site_refinement_flags_posn
_atom_site_refinement_flags_adp
Ce1 Ce 0.39251(9) 0.52064(5) 0.42479(5) 0.0129(3) Uani 1 d . .
B1 B 0.2230(16) 0.6528(9) 0.2703(9) 0.004(4) Uani 1 d . U
W1 W 0.10195(7) 0.50511(4) 0.31833(4) 0.0144(2) Uani 1 d . .
W2 W -0.03207(7) 0.72813(4) 0.30521(4) 0.0186(2) Uani 1 d . .
W3 W 0.46240(7) 0.56853(4) 0.24044(4) 0.0167(2) Uani 1 d . .
W4 W 0.22120(7) 0.53145(4) 0.16206(4) 0.0170(2) Uani 1 d . .
W5 W 0.46912(7) 0.69293(4) 0.35228(4) 0.0176(2) Uani 1 d . .
W6 W 0.34867(7) 0.66507(4) 0.13007(4) 0.0186(2) Uani 1 d . .
W7 W 0.23413(7) 0.77302(4) 0.38270(4) 0.0182(2) Uani 1 d . .
W8 W 0.10312(7) 0.62132(4) 0.42345(4) 0.0152(2) Uani 1 d . .
W9 W 0.35427(7) 0.79219(4) 0.24512(4) 0.0191(2) Uani 1 d . .
W10 W -0.03842(7) 0.61178(4) 0.20064(4) 0.0177(2) Uani 1 d . .
W11 W 0.08467(7) 0.74761(4) 0.16571(4) 0.0186(2) Uani 1 d . .
Na1 Na 0.0964(11) 0.8950(7) 0.2798(7) 0.078(4) Uani 1 d . .
Na2 Na 0.0751(7) 0.6235(5) 0.0292(4) 0.031(2) Uani 1 d . .
K1 K 0.1524(4) 0.3749(3) 0.4281(2) 0.0342(13) Uani 1 d . .
K2 K 0.3660(5) 0.4094(3) 0.2715(3) 0.0362(13) Uani 1 d . .
O1W O 0.2632(15) 0.9578(8) 0.3371(9) 0.047(5) Uani 1 d . U
O2W O 0.3384(17) 0.3430(8) 0.1611(11) 0.061(6) Uani 1 d . .
O3W O 0.2065(15) 0.8959(9) 0.0847(9) 0.054(5) Uani 1 d . .
O4W O -0.3283(16) 0.7086(9) 0.1923(10) 0.062(6) Uani 1 d . .
O5W O 0.2306(19) 0.9577(9) 0.2000(10) 0.064(6) Uani 1 d . .
O6W O 0.257(2) 0.2836(12) 0.5036(12) 0.093(8) Uiso 1 d . .
O7W O -0.033(3) 0.7289(14) -0.0174(15) 0.120(10) Uiso 1 d . .
O8W O 0.364(5) 0.569(3) -0.022(3) 0.12(2) Uiso 0.50 d . .
O9W O 0.550(3) 0.6504(16) -0.0464(17) 0.144(13) Uiso 1 d . .
O10W O 0.2237(15) 0.3251(9) 0.3192(9) 0.053(5) Uani 1 d . U
O11W O 0.656(4) 0.591(2) 0.084(2) 0.067(12) Uiso 0.50 d . .
O12W O -0.333(4) 0.642(3) 0.081(2) 0.088 Uiso 0.50 d . .
O13W O -0.021(4) 0.619(2) -0.098(2) 0.082 Uiso 0.50 d . .
O14W O -0.251(4) 0.505(2) 0.095(2) 0.087 Uiso 0.50 d . .
O1 O -0.1441(12) 0.7668(7) 0.3361(7) 0.024(3) Uani 1 d . U
O2 O 0.2153(13) 0.8275(7) 0.4390(7) 0.033(4) Uani 1 d . .
O3 O 0.6036(14) 0.6999(8) 0.3866(7) 0.036(4) Uiso 1 d . .
O4 O 0.1925(13) 0.4694(7) 0.1154(7) 0.031(4) Uani 1 d . U
O5 O 0.2885(12) 0.7070(6) 0.2990(6) 0.022(3) Uani 1 d . .
O6 O 0.1956(10) 0.6090(6) 0.3224(6) 0.015(3) Uani 1 d . U
O7 O 0.3730(11) 0.5116(6) 0.1861(6) 0.018(3) Uani 1 d . U
O8 O 0.3894(13) 0.7351(7) 0.1810(7) 0.026(4) Uani 1 d . U
O9 O 0.4716(11) 0.6204(6) 0.1602(6) 0.018(3) Uani 1 d . U
O10 O -0.0199(11) 0.7755(6) 0.2295(6) 0.017(3) Uani 1 d . U
O11 O 0.2879(12) 0.8275(7) 0.3200(7) 0.024(3) Uani 1 d . .
O12 O -0.1152(12) 0.6683(7) 0.2544(7) 0.026(4) Uani 1 d . .
O13 O 0.0916(11) 0.7760(6) 0.3381(6) 0.017(3) Uani 1 d . U
O14 O 0.1076(10) 0.6759(6) 0.2457(6) 0.011(3) Uani 1 d . U
O15 O 0.4068(12) 0.8594(7) 0.2158(7) 0.023(3) Uani 1 d . U
O16 O 0.3872(12) 0.7532(7) 0.4032(6) 0.024(3) Uani 1 d . .
O17 O 0.4845(13) 0.7648(7) 0.2923(7) 0.029(4) Uani 1 d . U
O18 O 0.4139(12) 0.5353(7) 0.3085(6) 0.027(4) Uani 1 d . .
O19 O 0.0227(11) 0.4378(6) 0.3181(6) 0.018(3) Uani 1 d . .
O20 O 0.2761(11) 0.5875(7) 0.1024(7) 0.023(3) Uani 1 d . .
O21 O 0.4106(12) 0.6309(6) 0.3916(6) 0.022(3) Uani 1 d . U
O22 O 0.2033(12) 0.7924(7) 0.2065(7) 0.026(4) Uani 1 d . .
O23 O 0.0383(12) 0.5496(7) 0.3870(6) 0.023(3) Uani 1 d . U
O24 O -0.0056(11) 0.5592(6) 0.2666(6) 0.015(3) Uani 1 d . U
O25 O 0.1785(11) 0.4979(6) 0.2387(6) 0.015(3) Uani 1 d . U
O26 O -0.0010(11) 0.6691(7) 0.3641(7) 0.022(3) Uani 1 d . .
O27 O 0.0453(12) 0.8007(7) 0.1073(7) 0.023(3) Uani 1 d . .
O28 O -0.0203(11) 0.6835(6) 0.1447(6) 0.019(3) Uani 1 d . U
O29 O -0.1559(13) 0.5777(7) 0.1649(7) 0.029(4) Uani 1 d . .
O30 O 0.2204(12) 0.4826(6) 0.3637(6) 0.018(3) Uani 1 d . .
O31 O 0.2008(12) 0.7009(6) 0.1248(6) 0.019(3) Uani 1 d . .
O32 O 0.0219(11) 0.6293(7) 0.4881(6) 0.022(3) Uani 1 d . .
O33 O 0.5091(12) 0.6445(7) 0.2818(6) 0.023(3) Uani 1 d . U
O34 O 0.1837(11) 0.6998(6) 0.4224(6) 0.018(3) Uani 1 d . U
O35 O 0.2859(12) 0.6191(6) 0.2208(7) 0.021(3) Uani 1 d . .
O36 O 0.0784(11) 0.5728(6) 0.1557(6) 0.016(3) Uani 1 d . U
O37 O 0.3952(13) 0.6888(7) 0.0597(7) 0.030(4) Uani 1 d . .
O38 O 0.2238(11) 0.5817(6) 0.4549(6) 0.018(3) Uani 1 d . U
O39 O 0.5921(12) 0.5351(7) 0.2331(7) 0.027(4) Uani 1 d . U
O40 O 0.4039(12) 0.4584(7) 0.5933(7) 0.026(4) Uani 1 d . .
O41 O 0.2971(12) 0.4561(7) 0.5045(6) 0.022(3) Uani 1 d . U
O42 O 0.4637(12) 0.5695(7) 0.5239(6) 0.023(3) Uani 1 d . U
O43 O 0.5730(12) 0.5908(7) 0.6066(7) 0.025(3) Uani 1 d . U
N1 N 0.2437(18) 0.4145(10) 0.6646(9) 0.042(6) Uani 1 d . .
H1C H 0.1847 0.3992 0.6846 0.063 Uiso 1 calc R .
H1D H 0.2610 0.4521 0.6799 0.063 Uiso 1 calc R .
H1E H 0.3031 0.3893 0.6701 0.063 Uiso 1 calc R .
N2 N 0.3603(18) 0.6837(11) 0.5245(9) 0.045(6) Uani 1 d . .
H2A H 0.3429 0.7240 0.5252 0.068 Uiso 1 calc R .
H2B H 0.3045 0.6618 0.5410 0.068 Uiso 1 calc R .
H2C H 0.3693 0.6717 0.4850 0.068 Uiso 1 calc R .
C1 C 0.215(2) 0.4196(14) 0.5983(11) 0.043(7) Uani 1 d . .
H1A H 0.1490 0.4462 0.5923 0.052 Uiso 1 calc R .
H1B H 0.1965 0.3788 0.5815 0.052 Uiso 1 calc R .
C2 C 0.3150(17) 0.4471(10) 0.5637(9) 0.018(5) Uani 1 d . U
C3 C 0.5032(18) 0.6064(10) 0.5634(10) 0.022(5) Uani 1 d . U
C4 C 0.4671(19) 0.6730(12) 0.5614(12) 0.036(6) Uani 1 d . .
H4A H 0.4572 0.6875 0.6039 0.044 Uiso 1 calc R .
H4B H 0.5270 0.6976 0.5435 0.044 Uiso 1 calc R .

loop_
_atom_site_aniso_label
_atom_site_aniso_U_11
_atom_site_aniso_U_22
_atom_site_aniso_U_33
_atom_site_aniso_U_23
_atom_site_aniso_U_13
_atom_site_aniso_U_12
Ce1 0.0085(5) 0.0184(6) 0.0121(5) 0.0008(5) 0.0040(4) -0.0005(5)
B1 0.004(4) 0.004(4) 0.004(4) -0.0001(10) 0.0002(10) 0.0001(10)
W1 0.0090(4) 0.0185(5) 0.0158(4) 0.0031(4) 0.0035(3) -0.0023(3)
W2 0.0109(4) 0.0256(5) 0.0195(4) 0.0041(4) 0.0051(3) 0.0052(4)
W3 0.0115(4) 0.0218(5) 0.0172(4) 0.0031(4) 0.0071(3) 0.0000(3)
W4 0.0149(4) 0.0224(5) 0.0141(4) 0.0001(4) 0.0058(3) -0.0012(4)
W5 0.0109(4) 0.0202(5) 0.0220(4) 0.0019(4) 0.0051(3) -0.0011(3)
W6 0.0158(4) 0.0237(5) 0.0167(4) 0.0045(4) 0.0091(4) -0.0005(4)
W7 0.0149(4) 0.0202(5) 0.0197(4) -0.0016(4) 0.0063(4) 0.0002(4)
W8 0.0088(4) 0.0239(5) 0.0134(4) 0.0018(4) 0.0066(3) 0.0023(3)
W9 0.0159(4) 0.0189(5) 0.0230(5) 0.0037(4) 0.0060(4) -0.0024(4)
W10 0.0102(4) 0.0259(5) 0.0170(4) 0.0045(4) 0.0028(3) -0.0005(4)
W11 0.0143(4) 0.0231(5) 0.0185(4) 0.0076(4) 0.0053(3) 0.0027(4)
Na1 0.057(8) 0.089(10) 0.088(10) 0.038(8) -0.017(7) 0.012(7)
Na2 0.024(5) 0.055(6) 0.014(4) 0.019(4) -0.008(4) -0.009(4)
K1 0.030(3) 0.045(3) 0.028(3) 0.002(3) 0.014(2) -0.012(3)
K2 0.039(3) 0.034(3) 0.035(3) 0.000(3) -0.001(3) -0.003(3)
O1W 0.045(8) 0.026(7) 0.069(9) 0.001(7) 0.003(7) -0.007(7)
O2W 0.050(12) 0.035(11) 0.102(16) -0.038(11) 0.033(12) -0.010(9)
O3W 0.035(11) 0.076(15) 0.051(12) -0.004(11) 0.016(10) -0.003(10)
O4W 0.034(11) 0.062(14) 0.091(16) 0.022(12) 0.005(11) -0.013(10)
O5W 0.070(15) 0.052(13) 0.069(14) 0.009(11) 0.004(12) 0.005(11)
O10W 0.040(8) 0.060(9) 0.058(8) -0.006(7) 0.001(7) -0.011(7)
O1 0.023(7) 0.024(7) 0.025(6) 0.007(6) 0.019(6) 0.003(6)
O2 0.031(9) 0.028(9) 0.040(9) -0.015(8) 0.009(8) 0.005(7)
O4 0.037(7) 0.022(7) 0.036(7) -0.001(6) 0.006(6) -0.003(6)
O5 0.021(8) 0.021(8) 0.023(8) 0.017(7) -0.003(7) 0.000(6)
O6 0.005(6) 0.018(6) 0.022(6) -0.002(5) 0.007(5) -0.003(5)
O7 0.017(6) 0.024(7) 0.014(6) -0.001(5) -0.001(5) -0.011(5)
O8 0.027(7) 0.023(7) 0.028(7) 0.006(6) 0.006(6) 0.001(6)
O9 0.014(6) 0.017(6) 0.022(6) 0.006(5) 0.011(5) -0.001(5)
O10 0.017(3) 0.017(3) 0.017(3) 0.0000(10) 0.0008(10) 0.0003(10)
O11 0.017(8) 0.027(9) 0.029(8) 0.000(7) 0.000(7) 0.004(7)
O12 0.026(8) 0.025(9) 0.026(8) 0.011(7) 0.009(7) 0.004(7)
O13 0.008(6) 0.026(7) 0.018(6) 0.003(5) 0.002(5) 0.007(5)
O14 0.011(3) 0.012(3) 0.011(3) 0.0000(10) 0.0008(10) 0.0002(10)
O15 0.016(6) 0.026(7) 0.027(6) 0.014(6) 0.010(6) -0.006(5)
O16 0.023(8) 0.030(9) 0.019(7) -0.002(7) 0.007(7) -0.003(7)
O17 0.029(7) 0.025(7) 0.033(7) 0.016(6) -0.003(6) 0.003(6)
O18 0.019(8) 0.044(10) 0.017(7) 0.010(7) 0.001(6) -0.009(7)
O19 0.008(7) 0.020(8) 0.026(8) -0.004(7) 0.000(6) 0.007(6)
O20 0.007(7) 0.031(9) 0.032(8) 0.005(7) 0.007(6) -0.005(6)
O21 0.025(7) 0.017(6) 0.023(6) 0.014(5) 0.008(6) 0.006(5)
O22 0.026(9) 0.027(9) 0.024(8) 0.012(7) -0.003(7) -0.004(7)
O23 0.017(6) 0.028(7) 0.025(6) 0.001(6) 0.002(5) 0.000(6)
O24 0.015(3) 0.015(3) 0.015(3) 0.0002(10) 0.0002(10) -0.0001(10)
O25 0.006(6) 0.019(6) 0.021(6) -0.003(5) 0.002(5) 0.002(5)
O26 0.009(7) 0.028(9) 0.028(8) 0.010(7) 0.004(6) -0.009(6)
O27 0.020(8) 0.025(8) 0.026(8) 0.005(7) 0.003(7) 0.015(7)
O28 0.019(3) 0.019(3) 0.019(3) 0.0002(10) 0.0011(10) -0.0001(10)
O29 0.034(9) 0.022(9) 0.032(9) 0.007(7) 0.011(8) -0.010(7)
O30 0.021(8) 0.014(8) 0.018(7) 0.002(6) -0.004(6) -0.004(6)
O31 0.023(8) 0.022(8) 0.013(7) 0.001(6) 0.002(6) -0.009(6)
O32 0.016(8) 0.035(9) 0.014(7) 0.007(7) 0.007(6) -0.005(7)
O33 0.022(6) 0.027(7) 0.020(6) 0.011(6) 0.012(5) 0.004(6)
O34 0.018(3) 0.018(3) 0.017(3) -0.0003(10) 0.0007(10) 0.0005(10)
O35 0.016(7) 0.018(8) 0.028(8) 0.009(7) -0.005(6) 0.000(6)
O36 0.015(6) 0.021(6) 0.012(6) 0.002(5) 0.006(5) -0.007(5)
O37 0.032(9) 0.020(9) 0.037(9) 0.005(7) 0.006(8) 0.002(7)
O38 0.010(6) 0.024(7) 0.020(6) 0.005(5) 0.007(5) 0.005(5)
O39 0.013(6) 0.030(7) 0.037(7) -0.002(6) 0.012(6) 0.004(6)
O40 0.013(8) 0.037(10) 0.028(8) -0.001(7) 0.008(7) 0.001(7)
O41 0.016(6) 0.027(7) 0.024(6) 0.010(6) 0.008(5) 0.001(5)
O42 0.017(6) 0.032(7) 0.021(6) -0.007(6) 0.004(5) 0.010(6)
O43 0.021(6) 0.027(7) 0.026(7) -0.003(6) -0.001(6) 0.017(6)
N1 0.037(13) 0.058(15) 0.031(12) -0.006(11) 0.020(10) -0.008(11)
N2 0.052(14) 0.064(16) 0.021(10) -0.004(11) 0.006(10) 0.024(12)
C1 0.037(15) 0.062(19) 0.028(13) 0.014(13) -0.013(12) -0.032(14)
C2 0.010(8) 0.027(8) 0.018(8) 0.006(7) 0.006(7) -0.002(7)
C3 0.021(8) 0.027(9) 0.019(8) 0.003(7) 0.001(7) -0.002(7)
C4 0.022(13) 0.045(16) 0.042(15) -0.021(13) -0.005(12) 0.004(12)

loop_
_atom_type_symbol
_atom_type_description
_atom_type_scat_dispersion_real
_atom_type_scat_dispersion_imag
_atom_type_scat_source
C C 0.0033 0.0016 'International Tables Vol C Tables 4.2.6.8 and 6.1.1.4'
H H 0.0000 0.0000 'International Tables Vol C Tables 4.2.6.8 and 6.1.1.4'
B B 0.0013 0.0007 'International Tables Vol C Tables 4.2.6.8 and 6.1.1.4'
N N 0.0061 0.0033 'International Tables Vol C Tables 4.2.6.8 and 6.1.1.4'
O O 0.0106 0.0060 'International Tables Vol C Tables 4.2.6.8 and 6.1.1.4'
W W -0.8490 6.8722 'International Tables Vol C Tables 4.2.6.8 and 6.1.1.4'
Ce Ce -0.2486 2.6331 'International Tables Vol C Tables 4.2.6.8 and 6.1.1.4'
K K 0.2009 0.2494 'International Tables Vol C Tables 4.2.6.8 and 6.1.1.4'
Na Na 0.0362 0.0249 'International Tables Vol C Tables 4.2.6.8 and 6.1.1.4'

loop_
_geom_angle_atom_site_label_1
_geom_angle_atom_site_label_2
_geom_angle_atom_site_label_3
_geom_angle
_geom_angle_site_symmetry_1
_geom_angle_site_symmetry_3
K2 Ce1 Ce1 122.15(9) . 3_666
O18 Ce1 Ce1 135.7(3) . 3_666
O18 Ce1 K2 44.5(4) . .
O18 Ce1 O42 113.4(5) . 3_666
O18 Ce1 C3 98.2(5) . 3_666
O21 Ce1 Ce1 111.8(3) . 3_666
O21 Ce1 K2 109.6(3) . .
O21 Ce1 O18 65.7(5) . .
O21 Ce1 O30 103.7(4) . .
O21 Ce1 O38 69.3(5) . .
O21 Ce1 O40 72.0(5) . 3_666
O21 Ce1 O41 140.4(5) . .
O21 Ce1 O42 79.1(5) . .
O21 Ce1 O42 136.1(5) . 3_666
O21 Ce1 O43 144.4(5) . 3_666
O21 Ce1 C3 148.5(5) . 3_666
O30 Ce1 Ce1 143.2(3) . 3_666
O30 Ce1 K2 49.4(3) . .
O30 Ce1 O18 68.5(4) . .
O30 Ce1 O42 116.8(4) . 3_666
O30 Ce1 O43 71.8(4) . 3_666
O30 Ce1 C3 94.0(5) . 3_666
O38 Ce1 Ce1 112.9(3) . 3_666
O38 Ce1 K2 118.5(3) . .
O38 Ce1 O18 107.1(5) . .
O38 Ce1 O30 70.5(5) . .
O38 Ce1 O41 74.6(5) . .
O38 Ce1 O42 138.6(4) . 3_666
O38 Ce1 O42 78.9(4) . .
O38 Ce1 O43 135.0(5) . 3_666
O38 Ce1 C3 142.0(5) . 3_666
O40 Ce1 Ce1 65.6(3) 3_666 3_666
O40 Ce1 K2 91.8(3) 3_666 .
O40 Ce1 O18 72.4(5) 3_666 .
O40 Ce1 O30 138.3(5) 3_666 .
O40 Ce1 O38 136.9(5) 3_666 .
O40 Ce1 O41 131.8(5) 3_666 .
O40 Ce1 O42 66.8(5) 3_666 3_666
O40 Ce1 O42 75.7(5) 3_666 .
O40 Ce1 O43 88.1(5) 3_666 3_666
O40 Ce1 C3 77.4(5) 3_666 3_666
O41 Ce1 Ce1 68.1(3) . 3_666
O41 Ce1 K2 101.5(4) . .
O41 Ce1 O18 143.5(5) . .
O41 Ce1 O30 78.4(4) . .
O41 Ce1 O42 68.0(4) . 3_666
O41 Ce1 O43 74.6(5) . 3_666
O41 Ce1 C3 68.2(5) . 3_666
O42 Ce1 Ce1 40.9(3) . 3_666
O42 Ce1 Ce1 35.9(3) 3_666 3_666
O42 Ce1 K2 86.5(3) 3_666 .
O42 Ce1 K2 162.1(3) . .
O42 Ce1 O18 138.1(5) . .
O42 Ce1 O30 145.6(4) . .
O42 Ce1 O41 78.5(5) . .
O42 Ce1 O42 76.8(5) . 3_666
O42 Ce1 O43 125.0(5) . 3_666
O42 Ce1 C3 100.7(5) . 3_666
O42 Ce1 C3 24.4(5) 3_666 3_666
O43 Ce1 Ce1 84.4(3) 3_666 3_666
O43 Ce1 K2 40.2(3) 3_666 .
O43 Ce1 O18 80.5(5) 3_666 .
O43 Ce1 O42 48.8(4) 3_666 3_666
O43 Ce1 C3 24.5(5) 3_666 3_666
C3 Ce1 Ce1 59.9(4) 3_666 3_666
C3 Ce1 K2 63.5(4) 3_666 .
O5 B1 O14 109.2(14) . .
O6 B1 O5 107.5(13) . .
O6 B1 O14 104.4(14) . .
O35 B1 O5 113.6(15) . .
O35 B1 O6 110.0(14) . .
O35 B1 O14 111.7(13) . .
K1 W1 K2 69.41(11) . .
O6 W1 K1 126.5(3) . .
O6 W1 K2 97.1(3) . .
O19 W1 K1 56.0(4) . .
O19 W1 K2 89.7(4) . .
O19 W1 O6 173.2(5) . .
O19 W1 O23 101.2(6) . .
O19 W1 O24 98.6(6) . .
O19 W1 O25 101.3(6) . .
O19 W1 O30 101.2(6) . .
O23 W1 K1 87.1(4) . .
O23 W1 K2 142.5(4) . .
O23 W1 O6 73.3(5) . .
O23 W1 O24 83.0(6) . .
O23 W1 O25 154.7(6) . .
O24 W1 K1 150.4(4) . .
O24 W1 K2 131.0(4) . .
O24 W1 O6 77.0(5) . .
O25 W1 K1 115.1(4) . .
O25 W1 K2 48.7(4) . .
O25 W1 O6 83.4(5) . .
O25 W1 O24 82.5(5) . .
O30 W1 K1 47.6(4) . .
O30 W1 K2 50.4(5) . .
O30 W1 O6 83.3(5) . .
O30 W1 O23 92.2(6) . .
O30 W1 O24 160.2(6) . .
O30 W1 O25 94.5(6) . .
O1 W2 O10 98.5(6) . .
O1 W2 O12 98.9(7) . .
O1 W2 O13 100.8(6) . .
O1 W2 O14 170.4(6) . .
O1 W2 O26 102.3(6) . .
O10 W2 O12 85.9(6) . .
O10 W2 O14 74.3(5) . .
O12 W2 O14 74.6(5) . .
O13 W2 O10 87.1(6) . .
O13 W2 O12 159.8(6) . .
O13 W2 O14 85.3(5) . .
O26 W2 O10 159.2(6) . .
O26 W2 O12 90.7(6) . .
O26 W2 O13 89.2(6) . .
O26 W2 O14 85.0(5) . .
O7 W3 K2 50.6(4) . .
O7 W3 O9 83.5(5) . .
O7 W3 O35 74.3(5) . .
O9 W3 K2 133.0(4) . .
O9 W3 O35 70.9(5) . .
O18 W3 K2 49.6(5) . .
O18 W3 O7 93.1(6) . .
O18 W3 O9 162.4(6) . .
O18 W3 O33 93.5(6) . .
O18 W3 O35 91.5(6) . .
O33 W3 K2 142.3(4) . .
O33 W3 O7 159.4(6) . .
O33 W3 O9 84.4(5) . .
O33 W3 O35 86.0(5) . .
O35 W3 K2 100.6(3) . .
O39 W3 K2 84.7(5) . .
O39 W3 O7 98.6(7) . .
O39 W3 O9 94.7(6) . .
O39 W3 O18 103.0(7) . .
O39 W3 O33 98.9(7) . .
O39 W3 O35 164.3(6) . .
O4 W4 K2 84.3(5) . .
O4 W4 O7 98.8(7) . .
O4 W4 O20 99.8(7) . .
O4 W4 O25 99.1(7) . .
O4 W4 O35 172.1(6) . .
O4 W4 O36 99.5(7) . .
O7 W4 K2 44.7(4) . .
O7 W4 O35 75.5(5) . .
O7 W4 O36 161.7(6) . .
O20 W4 K2 133.4(4) . .
O20 W4 O7 89.2(6) . .
O20 W4 O35 74.9(6) . .
O20 W4 O36 88.6(6) . .
O25 W4 K2 48.5(4) . .
O25 W4 O7 87.3(6) . .
O25 W4 O20 161.0(6) . .
O25 W4 O35 86.2(5) . .
O25 W4 O36 88.9(5) . .
O35 W4 K2 95.1(3) . .
O36 W4 K2 136.9(4) . .
O36 W4 O35 86.4(5) . .
O3 W5 O5 167.4(6) . .
O3 W5 O16 99.7(7) . .
O3 W5 O17 95.9(7) . .
O3 W5 O33 97.8(7) . .
O16 W5 O5 74.7(5) . .
O16 W5 O17 84.5(6) . .
O17 W5 O5 72.5(5) . .
O21 W5 O3 103.5(7) . .
O21 W5 O5 88.0(6) . .
O21 W5 O16 91.6(6) . .
O21 W5 O17 160.5(6) . .
O21 W5 O33 94.3(6) . .
O33 W5 O5 86.1(6) . .
O33 W5 O16 159.7(6) . .
O33 W5 O17 83.5(6) . .
O8 W6 O20 160.6(6) . .
O8 W6 O35 86.5(6) . .
O9 W6 O8 91.7(6) . .
O9 W6 O20 89.7(6) . .
O9 W6 O31 160.3(6) . .
O9 W6 O35 75.7(5) . .
O20 W6 O35 75.1(5) . .
O31 W6 O8 85.9(6) . .
O31 W6 O20 86.3(6) . .
O31 W6 O35 84.6(5) . .
O37 W6 O8 100.7(7) . .
O37 W6 O9 101.2(6) . .
O37 W6 O20 98.0(7) . .
O37 W6 O31 98.5(6) . .
O37 W6 O35 172.3(6) . .
O2 W7 O5 170.1(6) . .
O2 W7 O11 97.4(7) . .
O2 W7 O13 101.4(7) . .
O2 W7 O16 97.8(7) . .
O2 W7 O34 101.8(7) . .
O11 W7 O5 74.6(5) . .
O11 W7 O13 86.3(6) . .
O13 W7 O5 84.2(5) . .
O16 W7 O5 76.3(5) . .
O16 W7 O11 88.0(6) . .
O16 W7 O13 160.5(6) . .
O34 W7 O5 86.4(5) . .
O34 W7 O11 160.7(6) . .
O34 W7 O13 88.1(6) . .
O34 W7 O16 91.1(6) . .
O23 W8 O6 74.6(5) . .
O23 W8 O26 85.7(6) . .
O23 W8 O34 154.6(6) . .
O26 W8 O6 77.4(5) . .
O32 W8 O6 172.3(5) . .
O32 W8 O23 100.7(6) . .
O32 W8 O26 96.4(6) . .
O32 W8 O34 102.1(6) . .
O32 W8 O38 101.8(6) . .
O34 W8 O6 81.5(5) . .
O34 W8 O26 80.8(5) . .
O38 W8 O6 84.8(5) . .
O38 W8 O23 94.3(6) . .
O38 W8 O26 161.5(6) . .
O38 W8 O34 91.9(6) . .
O8 W9 O5 86.1(6) . .
O8 W9 O11 160.9(6) . .
O8 W9 O17 89.5(6) . .
O8 W9 O22 85.0(6) . .
O11 W9 O5 75.5(6) . .
O15 W9 O5 171.7(6) . .
O15 W9 O8 101.1(7) . .
O15 W9 O11 97.6(7) . .
O15 W9 O17 99.2(7) . .
O15 W9 O22 100.5(6) . .
O17 W9 O5 76.6(6) . .
O17 W9 O11 91.3(6) . .
O17 W9 O22 160.2(6) . .
O22 W9 O5 84.0(5) . .
O22 W9 O11 87.8(6) . .
O12 W10 O14 75.0(5) . .
O12 W10 O28 86.0(6) . .
O24 W10 O12 91.2(6) . .
O24 W10 O14 85.0(5) . .
O24 W10 O28 157.5(6) . .
O24 W10 O36 88.8(6) . .
O28 W10 O14 72.7(5) . .
O29 W10 O12 98.4(7) . .
O29 W10 O14 169.8(6) . .
O29 W10 O24 103.0(6) . .
O29 W10 O28 99.5(6) . .
O29 W10 O36 100.1(7) . .
O36 W10 O12 161.0(6) . .
O36 W10 O14 86.1(5) . .
O36 W10 O28 86.8(6) . .
O10 W11 O14 75.6(5) . .
O22 W11 O10 89.8(6) . .
O22 W11 O14 86.0(5) . .
O22 W11 O28 161.4(6) . .
O22 W11 O31 87.0(6) . .
O27 W11 O10 98.0(6) . .
O27 W11 O14 171.2(6) . .
O27 W11 O22 100.0(6) . .
O27 W11 O28 98.5(6) . .
O27 W11 O31 101.1(6) . .
O28 W11 O10 88.0(6) . .
O28 W11 O14 75.6(5) . .
O28 W11 O31 89.0(6) . .
O31 W11 O10 160.9(5) . .
O31 W11 O14 85.4(5) . .
O1W Na1 O5W 66.4(7) . .
O1W Na1 O13W 90.3(11) . 4_576
O1W Na1 O11 62.7(6) . .
O1W Na1 O13 106.2(6) . .
O1W Na1 O22 107.2(7) . .
O5W Na1 O13W 152.4(12) . 4_576
O5W Na1 O11 88.2(7) . .
O5W Na1 O13 137.7(7) . .
O5W Na1 O22 76.9(6) . .
O11 Na1 O13W 94.1(10) . 4_576
O11 Na1 O13 55.0(5) . .
O11 Na1 O22 55.4(5) . .
O13 Na1 O13W 61.0(10) . 4_576
O13 Na1 O22 65.4(5) . .
O19 Na1 O1W 123.8(7) 2 .
O19 Na1 O5W 68.7(6) 2 .
O19 Na1 O13W 118.2(11) 2 4_576
O19 Na1 O11 145.7(7) 2 .
O19 Na1 O13 129.8(7) 2 .
O19 Na1 O22 93.6(6) 2 .
O22 Na1 O13W 126.4(11) . 4_576
O7W Na2 O13W 62.1(12) . .
O7W Na2 O2 73.6(8) . 4_575
O7W Na2 O20 140.4(8) . .
O7W Na2 O31 90.2(8) . .
O7W Na2 O36 129.2(8) . .
O13W Na2 O31 145.8(10) . .
O2 Na2 O13W 65.8(11) 4_575 .
O2 Na2 O20 88.9(5) 4_575 .
O2 Na2 O31 88.3(5) 4_575 .
O2 Na2 O36 142.4(5) 4_575 .
O20 Na2 O13W 141.3(11) . .
O20 Na2 O31 53.2(4) . .
O20 Na2 O36 54.1(4) . .
O36 Na2 O13W 147.7(11) . .
O36 Na2 O31 65.3(4) . .
Ce1 K1 K2 56.74(10) . .
W1 K1 Ce1 61.46(8) . .
W1 K1 K2 57.51(10) . .
O6W K1 Ce1 104.1(6) . .
O6W K1 W1 163.1(6) . .
O6W K1 K2 108.0(6) . .
O6W K1 O19 161.3(6) . .
O6W K1 O27 95.8(6) . 2_545
O6W K1 O30 136.7(7) . .
O6W K1 O41 81.7(6) . .
O6W K1 O43 82.6(6) . 3_666
O10W K1 Ce1 93.0(4) . .
O10W K1 W1 78.6(4) . .
O10W K1 K2 36.9(4) . .
O10W K1 O6W 94.3(7) . .
O10W K1 O19 71.2(5) . .
O10W K1 O27 80.1(5) . 2_545
O10W K1 O30 78.7(5) . .
O10W K1 O32 142.8(5) . 3_566
O10W K1 O41 121.7(5) . .
O10W K1 O43 65.1(5) . 3_666
O19 K1 Ce1 88.8(3) . .
O19 K1 W1 27.7(3) . .
O19 K1 K2 67.7(3) . .
O19 K1 O43 101.0(4) . 3_666
O27 K1 Ce1 159.3(3) 2_545 .
O27 K1 W1 98.0(3) 2_545 .
O27 K1 K2 112.1(3) 2_545 .
O27 K1 O19 70.5(4) 2_545 .
O27 K1 O41 158.2(4) 2_545 .
O27 K1 O43 144.9(4) 2_545 3_666
O30 K1 Ce1 35.2(3) . .
O30 K1 W1 27.2(3) . .
O30 K1 K2 45.5(3) . .
O30 K1 O19 53.8(4) . .
O30 K1 O27 124.2(4) . 2_545
O30 K1 O41 67.1(4) . .
O30 K1 O43 55.4(4) . 3_666
O32 K1 Ce1 123.1(3) 3_566 .
O32 K1 W1 109.2(3) 3_566 .
O32 K1 K2 166.0(4) 3_566 .
O32 K1 O6W 85.8(7) 3_566 .
O32 K1 O19 98.5(4) 3_566 .
O32 K1 O27 62.9(4) 3_566 2_545
O32 K1 O30 124.8(5) 3_566 .
O32 K1 O41 95.2(4) 3_566 .
O32 K1 O43 150.8(4) 3_566 3_666
O41 K1 Ce1 35.1(3) . .
O41 K1 W1 89.0(3) . .
O41 K1 K2 89.2(3) . .
O41 K1 O19 115.8(4) . .
O41 K1 O43 56.6(4) . 3_666
O43 K1 Ce1 36.7(2) 3_666 .
O43 K1 W1 80.5(3) 3_666 .
O43 K1 K2 38.4(2) 3_666 .
W1 K2 Ce1 61.53(9) . .
W3 K2 Ce1 65.25(9) . .
W3 K2 W1 79.02(11) . .
W3 K2 W4 52.69(8) . .
W4 K2 Ce1 96.35(12) . .
W4 K2 W1 57.06(8) . .
O2W K2 Ce1 174.6(5) . .
O2W K2 W1 114.7(5) . .
O2W K2 W3 110.8(5) . .
O2W K2 W4 78.2(5) . .
O2W K2 O7 81.7(5) . .
O2W K2 O15 88.4(5) . 2_645
O2W K2 O18 137.6(6) . .
O2W K2 O25 93.5(5) . .
O2W K2 O30 138.9(5) . .
O10W K2 Ce1 97.1(4) . .
O10W K2 W1 75.2(4) . .
O10W K2 W3 153.6(5) . .
O10W K2 W4 114.5(4) . .
O10W K2 O2W 85.3(6) . .
O10W K2 O7 142.1(5) . .
O10W K2 O15 107.5(5) . 2_645
O10W K2 O18 130.5(5) . .
O10W K2 O25 92.9(5) . .
O10W K2 O30 74.6(5) . .
O7 K2 Ce1 93.5(3) . .
O7 K2 W1 78.3(3) . .
O7 K2 W3 32.2(3) . .
O7 K2 W4 27.8(3) . .
O7 K2 O15 107.5(4) . 2_645
O7 K2 O18 56.1(4) . .
O7 K2 O25 52.9(4) . .
O7 K2 O30 92.6(4) . .
O15 K2 Ce1 95.5(3) 2_645 .
O15 K2 W1 156.9(3) 2_645 .
O15 K2 W3 94.1(3) 2_645 .
O15 K2 W4 134.3(3) 2_645 .
O15 K2 O25 159.5(4) 2_645 .
O15 K2 O30 131.5(4) 2_645 .
O18 K2 Ce1 38.1(3) . .
O18 K2 W1 65.4(3) . .
O18 K2 W3 27.4(3) . .
O18 K2 W4 66.9(3) . .
O18 K2 O15 98.7(4) . 2_645
O18 K2 O25 66.6(4) . .
O18 K2 O30 56.8(4) . .
O25 K2 Ce1 81.5(3) . .
O25 K2 W1 29.5(3) . .
O25 K2 W3 66.1(3) . .
O25 K2 W4 28.0(3) . .
O25 K2 O30 53.3(4) . .
O30 K2 Ce1 38.3(3) . .
O30 K2 W1 25.8(2) . .
O30 K2 W3 79.8(3) . .
O30 K2 W4 78.3(3) . .
O43 K2 Ce1 37.4(3) 3_666 .
O43 K2 W1 86.8(3) 3_666 .
O43 K2 W3 95.9(4) 3_666 .
O43 K2 W4 133.5(3) 3_666 .
O43 K2 O2W 148.0(6) 3_666 .
O43 K2 O10W 77.4(5) 3_666 .
O43 K2 O7 127.6(5) 3_666 .
O43 K2 O15 71.9(4) 3_666 2_645
O43 K2 O18 71.9(4) 3_666 .
O43 K2 O25 113.8(4) 3_666 .
O43 K2 O30 61.2(4) 3_666 .
O14W O1W Na1 126.1(19) 2 .
K2 O10W K1 105.8(7) . .
Na2 O13W Na1 129.5(18) . 4_575
W7 O2 Na2 147.6(8) . 4_576
B1 O5 W5 121.9(10) . .
B1 O5 W7 127.9(11) . .
B1 O5 W9 125.5(10) . .
W7 O5 W5 88.5(5) . .
W9 O5 W5 91.7(5) . .
W9 O5 W7 90.3(5) . .
B1 O6 W1 130.0(10) . .
B1 O6 W8 133.9(11) . .
W8 O6 W1 85.3(4) . .
W3 O7 K2 97.3(5) . .
W4 O7 W3 120.2(7) . .
W4 O7 K2 107.5(5) . .
W9 O8 W6 149.9(9) . .
W6 O9 W3 121.0(7) . .
W2 O10 W11 119.3(7) . .
W7 O11 W9 119.2(7) . .
W7 O11 Na1 104.6(6) . .
W9 O11 Na1 106.8(6) . .
W10 O12 W2 121.2(8) . .
W2 O13 W7 145.1(8) . .
W2 O13 Na1 110.4(6) . .
W7 O13 Na1 102.7(6) . .
B1 O14 W2 126.2(10) . .
B1 O14 W10 125.2(10) . .
B1 O14 W11 123.6(10) . .
W10 O14 W2 89.1(4) . .
W11 O14 W2 90.8(4) . .
W11 O14 W10 91.2(4) . .
W9 O15 K2 129.0(7) . 2_655
W7 O16 W5 120.1(7) . .
W9 O17 W5 119.0(8) . .
Ce1 O18 K2 97.4(5) . .
W3 O18 Ce1 157.4(8) . .
W3 O18 K2 102.9(6) . .
W1 O19 Na1 124.6(7) . 2_545
W1 O19 K1 96.3(5) . .
Na1 O19 K1 133.7(6) 2_545 .
W4 O20 W6 119.8(8) . .
W4 O20 Na2 104.1(5) . .
W6 O20 Na2 106.1(6) . .
W5 O21 Ce1 155.8(8) . .
W9 O22 Na1 100.1(6) . .
W11 O22 W9 148.4(9) . .
W11 O22 Na1 107.3(7) . .
W8 O23 W1 124.1(8) . .
W10 O24 W1 152.3(8) . .
W1 O25 K2 101.8(5) . .
W4 O25 W1 150.9(8) . .
W4 O25 K2 103.5(5) . .
W2 O26 W8 153.7(7) . .
W11 O27 K1 137.7(7) . 2
W11 O28 W10 120.5(7) . .
Ce1 O30 K1 104.5(4) . .
Ce1 O30 K2 92.3(4) . .
W1 O30 Ce1 144.8(7) . .
W1 O30 K1 105.3(6) . .
W1 O30 K2 103.8(5) . .
K1 O30 K2 93.8(4) . .
W6 O31 W11 147.6(7) . .
W6 O31 Na2 104.4(6) . .
W11 O31 Na2 104.7(6) . .
W8 O32 K1 164.3(7) . 3_566
W5 O33 W3 138.8(8) . .
W7 O34 W8 152.9(7) . .
B1 O35 W3 123.2(10) . .
B1 O35 W4 126.8(11) . .
B1 O35 W6 124.3(10) . .
W3 O35 W4 89.8(5) . .
W6 O35 W3 92.4(5) . .
W6 O35 W4 90.0(5) . .
W4 O36 Na2 103.1(5) . .
W10 O36 W4 145.4(7) . .
W10 O36 Na2 108.4(6) . .
W8 O38 Ce1 142.6(7) . .
C2 O40 Ce1 140.2(13) . 3_666
Ce1 O41 K1 102.7(5) . .
C2 O41 Ce1 133.7(13) . .
C2 O41 K1 122.3(12) . .
Ce1 O42 Ce1 103.2(5) . 3_666
C3 O42 Ce1 88.0(12) . 3_666
C3 O42 Ce1 163.9(14) . .
Ce1 O43 K1 89.1(4) 3_666 3_666
Ce1 O43 K2 102.5(5) 3_666 3_666
K2 O43 K1 89.1(4) 3_666 3_666
C3 O43 Ce1 99.5(13) . 3_666
C3 O43 K1 112.6(13) . 3_666
C3 O43 K2 149.3(13) . 3_666
H1C N1 H1D 109.5 . .
H1C N1 H1E 109.5 . .
H1D N1 H1E 109.5 . .
C1 N1 H1C 109.5 . .
C1 N1 H1D 109.5 . .
C1 N1 H1E 109.5 . .
H2A N2 H2B 109.5 . .
H2A N2 H2C 109.5 . .
H2B N2 H2C 109.5 . .
C4 N2 H2A 109.5 . .
C4 N2 H2B 109.5 . .
C4 N2 H2C 109.5 . .
N1 C1 H1A 109.7 . .
N1 C1 H1B 109.7 . .
N1 C1 C2 110.0(19) . .
H1A C1 H1B 108.2 . .
C2 C1 H1A 109.7 . .
C2 C1 H1B 109.7 . .
O40 C2 O41 125.6(18) . .
O40 C2 C1 119.1(18) . .
O41 C2 C1 115.3(18) . .
O42 C3 Ce1 67.6(12) . 3_666
O42 C3 O43 123(2) . .
O42 C3 C4 119.5(19) . .
O43 C3 Ce1 56.0(11) . 3_666
O43 C3 C4 117(2) . .
C4 C3 Ce1 171.8(15) . 3_666
N2 C4 C3 114(2) . .
N2 C4 H4A 108.8 . .
N2 C4 H4B 108.8 . .
C3 C4 H4A 108.8 . .
C3 C4 H4B 108.8 . .
H4A C4 H4B 107.7 . .

loop_
_geom_bond_atom_site_label_1
_geom_bond_atom_site_label_2
_geom_bond_distance
_geom_bond_site_symmetry_2
Ce1 Ce1 4.124(2) 3_666
Ce1 K2 4.054(6) .
Ce1 O18 2.523(14) .
Ce1 O21 2.481(13) .
Ce1 O30 2.513(13) .
Ce1 O38 2.483(13) .
Ce1 O40 2.482(14) 3_666
Ce1 O41 2.488(13) .
Ce1 O42 2.774(14) 3_666
Ce1 O42 2.484(14) .
Ce1 O43 2.520(14) 3_666
Ce1 C3 3.00(2) 3_666
B1 O5 1.51(2) .
B1 O6 1.50(2) .
B1 O14 1.53(2) .
B1 O35 1.50(2) .
W1 K1 3.682(6) .
W1 K2 3.885(6) .
W1 O6 2.488(13) .
W1 O19 1.721(14) .
W1 O23 1.921(14) .
W1 O24 2.021(13) .
W1 O25 1.956(13) .
W1 O30 1.743(13) .
W2 O1 1.708(14) .
W2 O10 1.919(13) .
W2 O12 1.928(15) .
W2 O13 1.900(14) .
W2 O14 2.390(12) .
W2 O26 1.814(14) .
W3 K2 3.665(6) .
W3 O7 1.968(13) .
W3 O9 2.049(13) .
W3 O18 1.732(14) .
W3 O33 1.926(15) .
W3 O35 2.372(13) .
W3 O39 1.700(14) .
W4 K2 3.870(6) .
W4 O4 1.691(15) .
W4 O7 1.894(14) .
W4 O20 1.881(14) .
W4 O25 1.870(13) .
W4 O35 2.374(14) .
W4 O36 1.904(14) .
W5 O3 1.731(16) .
W5 O5 2.401(13) .
W5 O16 1.963(14) .
W5 O17 2.016(14) .
W5 O21 1.729(13) .
W5 O33 1.900(14) .
W6 O8 1.908(15) .
W6 O9 1.837(13) .
W6 O20 1.955(14) .
W6 O31 1.904(14) .
W6 O35 2.316(14) .
W6 O37 1.693(15) .
W7 O2 1.695(14) .
W7 O5 2.383(15) .
W7 O11 1.901(15) .
W7 O13 1.905(13) .
W7 O16 1.891(15) .
W7 O34 1.890(13) .
W8 O6 2.462(13) .
W8 O23 1.877(14) .
W8 O26 2.016(14) .
W8 O32 1.712(13) .
W8 O34 1.934(13) .
W8 O38 1.771(13) .
W9 O5 2.308(13) .
W9 O8 1.892(15) .
W9 O11 1.955(15) .
W9 O15 1.696(13) .
W9 O17 1.903(14) .
W9 O22 1.938(14) .
W10 O12 1.917(15) .
W10 O14 2.381(12) .
W10 O24 1.837(13) .
W10 O28 1.963(14) .
W10 O29 1.723(15) .
W10 O36 1.896(13) .
W11 O10 1.958(14) .
W11 O14 2.308(12) .
W11 O22 1.887(14) .
W11 O27 1.740(13) .
W11 O28 1.895(14) .
W11 O31 1.927(14) .
Na1 O1W 2.65(2) .
Na1 O5W 2.72(3) .
Na1 O13W 3.00(5) 4_576
Na1 O11 2.795(18) .
Na1 O13 2.843(19) .
Na1 O19 2.645(18) 2
Na1 O22 3.00(2) .
Na2 O7W 2.76(3) .
Na2 O13W 2.91(5) .
Na2 O2 2.782(17) 4_575
Na2 O20 2.902(16) .
Na2 O31 2.989(16) .
Na2 O36 2.912(15) .
K1 K2 4.311(7) .
K1 O6W 2.80(3) .
K1 O10W 2.72(2) .
K1 O19 3.072(14) .
K1 O27 2.903(14) 2_545
K1 O30 2.817(14) .
K1 O32 2.768(14) 3_566
K1 O41 2.905(16) .
K1 O43 3.422(16) 3_666
K2 O2W 2.77(2) .
K2 O10W 2.689(19) .
K2 O7 2.853(14) .
K2 O15 2.889(15) 2_645
K2 O18 2.865(17) .
K2 O25 2.980(14) .
K2 O30 3.081(15) .
K2 O43 2.678(15) 3_666
O1W O14W 1.78(5) 2
O11W O12W 1.10(6) 1_655
O12W O11W 1.10(5) 1_455
O13W Na1 3.00(5) 4_575
O14W O1W 1.78(5) 2_545
O2 Na2 2.782(17) 4_576
O15 K2 2.889(15) 2_655
O19 Na1 2.645(18) 2_545
O27 K1 2.903(14) 2
O32 K1 2.768(14) 3_566
O40 Ce1 2.482(14) 3_666
O40 C2 1.23(2) .
O41 C2 1.29(2) .
O42 Ce1 2.774(14) 3_666
O42 C3 1.24(2) .
O43 Ce1 2.520(14) 3_666
O43 K1 3.422(16) 3_666
O43 K2 2.678(15) 3_666
O43 C3 1.26(2) .
N1 H1C 0.8900 .
N1 H1D 0.8900 .
N1 H1E 0.8900 .
N1 C1 1.45(3) .
N2 H2A 0.8900 .
N2 H2B 0.8900 .
N2 H2C 0.8900 .
N2 C4 1.48(3) .
C1 H1A 0.9700 .
C1 H1B 0.9700 .
C1 C2 1.53(3) .
C3 Ce1 3.00(2) 3_666
C3 C4 1.49(3) .
C4 H4A 0.9700 .
C4 H4B 0.9700 .

loop_
_geom_hbond_atom_site_label_D
_geom_hbond_atom_site_label_H
_geom_hbond_atom_site_label_A
_geom_hbond_distance_DH
_geom_hbond_distance_HA
_geom_hbond_distance_DA
_geom_hbond_angle_DHA
_geom_hbond_site_symmetry_A
N1 H1C O12 0.89 2.13 2.93(2) 150.0 3_566
N1 H1C O24 0.89 2.54 3.26(2) 137.4 3_566
N1 H1D O5W 0.89 2.02 2.85(3) 154.9 4_576
N1 H1D O39 0.89 2.51 3.07(3) 120.9 3_666
N1 H1E O3 0.89 2.53 3.25(3) 138.4 3_666
N1 H1E O33 0.89 2.52 3.34(3) 155.0 3_666
N2 H2A O37 0.89 2.10 2.86(3) 144.0 4_576
N2 H2B O3W 0.89 1.95 2.83(3) 168.6 4_576
N2 H2C O16 0.89 2.49 3.01(3) 118.4 .
N2 H2C O21 0.89 2.24 3.13(2) 171.4 .
N2 H2C O38 0.89 2.65 3.07(3) 110.2 .
